data_4078027
loop_
_publ_author_name
'Kameo, Hajime'
'Hashimoto, Yasuhiro'
'Nakazawa, Hiroshi'

_publ_section_title
;
 Synthesis of Rhodaboratranes Bearing Phosphine-Tethered Boranes:
 Evaluation of the Metal--Boron Interaction
;
_journal_issue 8
_journal_name_full Organometallics
_journal_page_first 3155
_journal_paper_doi 10.1021/om3000423
_journal_volume 31
_journal_year 2012
_chemical_formula_moiety 'C55 H45 O P3 Rh, B F4, C4 H8 O'
_chemical_formula_sum 'C59 H53 B F4 O2 P3 Rh'
_chemical_formula_weight 1076.64
_space_group_IT_number 14
_symmetry_cell_setting monoclinic
_symmetry_Int_Tables_number 14
_symmetry_space_group_name_Hall '-P 2yn'
_symmetry_space_group_name_H-M 'P 1 21/n 1'
_cell_angle_alpha 90.00
_cell_angle_beta 91.619(3)
_cell_angle_gamma 90.00
_cell_formula_units_Z 4
_cell_length_a 12.3787(5)
_cell_length_b 19.3806(9)
_cell_length_c 21.4296(10)
_cell_measurement_reflns_used 14050
_cell_measurement_temperature 200(2)
_cell_measurement_theta_max 27.4835
_cell_measurement_theta_min 4.0112
_cell_volume 5139.1(4)
_computing_cell_refinement CrystalClear
_computing_data_collection 'CrystalClear (Rigaku, 2001)'
_computing_molecular_graphics 'Ortep-3 for Windows (Farrugia, 1997)'
_computing_publication_material SHELXL97
_computing_structure_refinement 'SHELXL-97 (Sheldrick, 1997)'
_computing_structure_solution 'SIR97 (Altomare <i>et al.</i>,  1999)'
_diffrn_ambient_temperature 200(2)
_diffrn_detector_area_resol_mean 7.32
_diffrn_measured_fraction_theta_full 0.992
_diffrn_measured_fraction_theta_max 0.992
_diffrn_measurement_details
;
scan:
    Number of images: 600
               Slice: -80.0000 - 100.0000
         Image width: 0.3000
            Exp time: 3.0000
       Rotation axis: Phi
               Omega: 0.0000
                 Chi: 0.0000
                 Phi: 0.0000
                 XTD: 45.1736
              2theta: 19.7786
scan:
    Number of images: 160
               Slice: -20.0000 - 28.0000
         Image width: 0.3000
            Exp time: 3.0000
       Rotation axis: Omega
               Omega: 0.0000
                 Chi: 90.0000
                 Phi: 0.0000
                 XTD: 45.1736
              2theta: 19.7786
scan:
    Number of images: 160
               Slice: -20.0000 - 28.0000
         Image width: 0.3000
            Exp time: 3.0000
       Rotation axis: Omega
               Omega: 0.0000
                 Chi: 90.0000
                 Phi: 90.0000
                 XTD: 45.1736
              2theta: 19.7786
scan:
    Number of images: 160
               Slice: -20.0000 - 28.0000
         Image width: 0.3000
            Exp time: 3.0000
       Rotation axis: Omega
               Omega: 0.0000
                 Chi: 90.0000
                 Phi: 180.0000
                 XTD: 45.1736
              2theta: 19.7786
scan:
    Number of images: 160
               Slice: -20.0000 - 28.0000
         Image width: 0.3000
            Exp time: 3.0000
       Rotation axis: Omega
               Omega: 0.0000
                 Chi: 90.0000
                 Phi: 270.0000
                 XTD: 45.1736
              2theta: 19.7786

;
_diffrn_measurement_device 'Mercury CCD (2x2 bin mode)'
_diffrn_measurement_device_details 'AFC7: Eulerian 3-circle'
_diffrn_measurement_device_type 'Rigaku/MSC Mercury CCD'
_diffrn_measurement_method '\w or \f'
_diffrn_radiation_detector CCD
_diffrn_radiation_monochromator 'Graphite Monochromator'
_diffrn_radiation_source 'Rotating Anode'
_diffrn_radiation_type MoK\a
_diffrn_radiation_wavelength 0.71070
_diffrn_reflns_av_R_equivalents 0.0956
_diffrn_reflns_av_sigmaI/netI 0.0756
_diffrn_reflns_limit_h_max 15
_diffrn_reflns_limit_h_min -16
_diffrn_reflns_limit_k_max 16
_diffrn_reflns_limit_k_min -25
_diffrn_reflns_limit_l_max 27
_diffrn_reflns_limit_l_min -26
_diffrn_reflns_number 40246
_diffrn_reflns_reduction_process 'Lp corrections applied'
_diffrn_reflns_theta_full 27.48
_diffrn_reflns_theta_max 27.48
_diffrn_reflns_theta_min 4.01
_diffrn_source_current 200.0000
_diffrn_source_power 10.0000
_diffrn_source_voltage 50.0000
_exptl_absorpt_coefficient_mu 0.483
_exptl_absorpt_correction_T_max 0.8686
_exptl_absorpt_correction_T_min 0.8302
_exptl_absorpt_correction_type multi-scan
_exptl_absorpt_process_details '(Jacobson, 1998)'
_exptl_crystal_colour Orange
_exptl_crystal_density_diffrn 1.392
_exptl_crystal_density_method 'not measured'
_exptl_crystal_description Prism
_exptl_crystal_F_000 2216
_exptl_crystal_preparation 'mounted on the CryoLoop with Palaton oil and placed in N2 stream at 200(2) K'
_exptl_crystal_size_max 0.40
_exptl_crystal_size_mid 0.30
_exptl_crystal_size_min 0.30
_refine_diff_density_max 1.076
_refine_diff_density_min -0.914
_refine_diff_density_rms 0.106
_refine_ls_extinction_method none
_refine_ls_goodness_of_fit_ref 1.135
_refine_ls_hydrogen_treatment constr
_refine_ls_matrix_type full
_refine_ls_number_parameters 647
_refine_ls_number_reflns 11692
_refine_ls_number_restraints 0
_refine_ls_restrained_S_all 1.135
_refine_ls_R_factor_all 0.0796
_refine_ls_R_factor_gt 0.0691
_refine_ls_shift/su_max 0.000
_refine_ls_shift/su_mean 0.000
_refine_ls_structure_factor_coef Fsqd
_refine_ls_weighting_details 'calc w=1/[\s^2^(Fo^2^)+(0.0744P)^2^+7.6045P] where P=(Fo^2^+2Fc^2^)/3'
_refine_ls_weighting_scheme calc
_refine_ls_wR_factor_gt 0.1687
_refine_ls_wR_factor_ref 0.1755
_reflns_number_gt 10370
_reflns_number_total 11692
_reflns_threshold_expression >2sigma(I)
_cod_data_source_file om3000423_si_003.cif
_cod_data_source_block 6
_cod_depositor_comments
;
The following automatic conversions were performed:

'_exptl_absorpt_correction_type' value 'Multi-scan' changed to
'multi-scan' according to
/home/saulius/struct/CIF-dictionaries/cif_core.dic dictionary named
'cif_core.dic' version 2.4.1 from 2010-06-29.

Automatic conversion script
Id: cif_fix_values 1715 2011-07-08 13:25:40Z adriana 
;
_cod_original_sg_symbol_H-M P21/n
_cod_database_code 4078027

loop_
_symmetry_equiv_pos_as_xyz
'x, y, z'
'-x+1/2, y+1/2, -z+1/2'
'-x, -y, -z'
'x-1/2, -y-1/2, z-1/2'

loop_
_atom_site_label
_atom_site_type_symbol
_atom_site_fract_x
_atom_site_fract_y
_atom_site_fract_z
_atom_site_U_iso_or_equiv
_atom_site_adp_type
_atom_site_occupancy
_atom_site_symmetry_multiplicity
_atom_site_calc_flag
_atom_site_refinement_flags
_atom_site_disorder_assembly
_atom_site_disorder_group
Rh1 Rh 0.24401(2) 0.237468(14) 0.872345(13) 0.02404(10) Uani 1 1 d . . .
C1 C 0.1822(3) 0.3097(2) 0.8262(2) 0.0374(9) Uani 1 1 d . . .
O1 O 0.1470(3) 0.35461(19) 0.79789(18) 0.0591(10) Uani 1 1 d . . .
P1 P 0.35001(7) 0.21920(5) 0.78283(4) 0.02583(19) Uani 1 1 d . . .
C2 C 0.2641(3) 0.2271(2) 0.7124(2) 0.0340(8) Uani 1 1 d . . .
C3 C 0.3051(4) 0.2523(2) 0.6571(2) 0.0431(10) Uani 1 1 d . . .
H3A H 0.3784 0.2668 0.6559 0.052 Uiso 1 1 calc R . .
C4 C 0.2386(5) 0.2563(3) 0.6034(3) 0.0607(14) Uani 1 1 d . . .
H4A H 0.2668 0.2737 0.5658 0.073 Uiso 1 1 calc R . .
C5 C 0.1328(5) 0.2351(3) 0.6047(3) 0.0662(16) Uani 1 1 d . . .
H5A H 0.0878 0.2380 0.5681 0.079 Uiso 1 1 calc R . .
C6 C 0.0921(4) 0.2096(3) 0.6594(3) 0.0614(14) Uani 1 1 d . . .
H6A H 0.0191 0.1945 0.6602 0.074 Uiso 1 1 calc R . .
C7 C 0.1568(3) 0.2058(3) 0.7134(2) 0.0439(10) Uani 1 1 d . . .
H7A H 0.1278 0.1886 0.7509 0.053 Uiso 1 1 calc R . .
C8 C 0.4529(3) 0.2861(2) 0.77221(18) 0.0314(8) Uani 1 1 d . . .
C9 C 0.4392(3) 0.3503(2) 0.7985(2) 0.0388(9) Uani 1 1 d . . .
H9A H 0.3798 0.3582 0.8248 0.047 Uiso 1 1 calc R . .
C10 C 0.5111(4) 0.4035(2) 0.7872(2) 0.0472(11) Uani 1 1 d . . .
H10A H 0.4999 0.4478 0.8049 0.057 Uiso 1 1 calc R . .
C11 C 0.5986(4) 0.3921(3) 0.7504(3) 0.0514(12) Uani 1 1 d . . .
H11A H 0.6479 0.4284 0.7426 0.062 Uiso 1 1 calc R . .
C12 C 0.6147(4) 0.3274(3) 0.7246(2) 0.0510(12) Uani 1 1 d . . .
H12A H 0.6756 0.3193 0.6996 0.061 Uiso 1 1 calc R . .
C13 C 0.5417(3) 0.2742(2) 0.7353(2) 0.0393(9) Uani 1 1 d . . .
H13A H 0.5526 0.2300 0.7175 0.047 Uiso 1 1 calc R . .
C14 C 0.4217(3) 0.13811(19) 0.76808(17) 0.0280(7) Uani 1 1 d . . .
C15 C 0.5269(3) 0.1262(2) 0.79058(18) 0.0339(8) Uani 1 1 d . . .
H15A H 0.5639 0.1609 0.8140 0.041 Uiso 1 1 calc R . .
C16 C 0.5779(4) 0.0636(3) 0.7788(2) 0.0452(11) Uani 1 1 d . . .
H16A H 0.6500 0.0559 0.7937 0.054 Uiso 1 1 calc R . .
C17 C 0.5235(4) 0.0128(3) 0.7457(2) 0.0536(12) Uani 1 1 d . . .
H17A H 0.5576 -0.0302 0.7382 0.064 Uiso 1 1 calc R . .
C18 C 0.4199(4) 0.0244(2) 0.7235(2) 0.0492(11) Uani 1 1 d . . .
H18A H 0.3831 -0.0107 0.7004 0.059 Uiso 1 1 calc R . .
C19 C 0.3683(3) 0.0863(2) 0.73422(19) 0.0362(8) Uani 1 1 d . . .
H19A H 0.2967 0.0936 0.7186 0.043 Uiso 1 1 calc R . .
P2 P 0.33603(7) 0.14798(5) 0.92977(4) 0.02428(19) Uani 1 1 d . . .
C20 C 0.3088(3) 0.0659(2) 0.89048(18) 0.0319(8) Uani 1 1 d . . .
C21 C 0.3749(4) 0.0077(2) 0.8930(3) 0.0512(12) Uani 1 1 d . . .
H21A H 0.4433 0.0096 0.9142 0.061 Uiso 1 1 calc R . .
C22 C 0.3403(5) -0.0531(3) 0.8645(3) 0.0611(14) Uani 1 1 d . . .
H22A H 0.3849 -0.0929 0.8671 0.073 Uiso 1 1 calc R . .
C23 C 0.2431(5) -0.0565(3) 0.8328(2) 0.0550(13) Uani 1 1 d . . .
H23A H 0.2205 -0.0986 0.8137 0.066 Uiso 1 1 calc R . .
C24 C 0.1783(4) 0.0005(3) 0.8285(2) 0.0487(11) Uani 1 1 d . . .
H24A H 0.1111 -0.0016 0.8060 0.058 Uiso 1 1 calc R . .
C25 C 0.2110(3) 0.0616(2) 0.8572(2) 0.0374(9) Uani 1 1 d . . .
H25A H 0.1658 0.1011 0.8539 0.045 Uiso 1 1 calc R . .
C26 C 0.4812(3) 0.1667(2) 0.93442(17) 0.0277(7) Uani 1 1 d . . .
C27 C 0.5149(3) 0.2323(2) 0.91853(19) 0.0349(9) Uani 1 1 d . . .
H27A H 0.4628 0.2658 0.9057 0.042 Uiso 1 1 calc R . .
C28 C 0.6244(4) 0.2500(3) 0.9210(2) 0.0457(11) Uani 1 1 d . . .
H28A H 0.6471 0.2949 0.9095 0.055 Uiso 1 1 calc R . .
C29 C 0.6989(3) 0.2008(3) 0.9406(2) 0.0512(12) Uani 1 1 d . . .
H29A H 0.7738 0.2115 0.9404 0.061 Uiso 1 1 calc R . .
C30 C 0.6664(3) 0.1370(3) 0.9602(3) 0.0513(12) Uani 1 1 d . . .
H30A H 0.7183 0.1045 0.9753 0.062 Uiso 1 1 calc R . .
C31 C 0.5573(3) 0.1200(2) 0.9580(2) 0.0418(10) Uani 1 1 d . . .
H31A H 0.5345 0.0762 0.9726 0.050 Uiso 1 1 calc R . .
C32 C 0.3170(3) 0.12718(19) 1.01214(17) 0.0268(7) Uani 1 1 d . . .
C33 C 0.2700(3) 0.0658(2) 1.0308(2) 0.0391(9) Uani 1 1 d . . .
H33A H 0.2384 0.0354 1.0006 0.047 Uiso 1 1 calc R . .
C34 C 0.2693(4) 0.0488(2) 1.0941(2) 0.0440(10) Uani 1 1 d . . .
H34A H 0.2373 0.0068 1.1069 0.053 Uiso 1 1 calc R . .
C35 C 0.3148(3) 0.0926(2) 1.13823(19) 0.0407(10) Uani 1 1 d . . .
H35A H 0.3159 0.0802 1.1811 0.049 Uiso 1 1 calc R . .
C36 C 0.3588(4) 0.1545(3) 1.1198(2) 0.0446(10) Uani 1 1 d . . .
H36A H 0.3878 0.1855 1.1503 0.053 Uiso 1 1 calc R . .
C37 C 0.3610(3) 0.1716(2) 1.05764(19) 0.0375(9) Uani 1 1 d . . .
H37A H 0.3926 0.2140 1.0454 0.045 Uiso 1 1 calc R . .
P3 P 0.12215(8) 0.26425(5) 0.94960(5) 0.0293(2) Uani 1 1 d . A .
C38 C 0.0561(3) 0.1904(2) 0.98596(19) 0.0319(8) Uani 1 1 d . . .
C39 C 0.0555(3) 0.1792(2) 1.0498(2) 0.0396(9) Uani 1 1 d . . .
H39A H 0.0933 0.2100 1.0772 0.048 Uiso 1 1 calc R . .
C40 C 0.0000(4) 0.1234(3) 1.0742(2) 0.0467(11) Uani 1 1 d . . .
H40A H -0.0019 0.1170 1.1181 0.056 Uiso 1 1 calc R . .
C41 C -0.0523(3) 0.0771(2) 1.0346(2) 0.0458(11) Uani 1 1 d . . .
H41A H -0.0906 0.0391 1.0511 0.055 Uiso 1 1 calc R . .
C42 C -0.0486(3) 0.0867(2) 0.9712(2) 0.0444(10) Uani 1 1 d . . .
H42A H -0.0835 0.0546 0.9439 0.053 Uiso 1 1 calc R . .
C43 C 0.0052(3) 0.1424(2) 0.9467(2) 0.0387(9) Uani 1 1 d . . .
H43A H 0.0076 0.1480 0.9027 0.046 Uiso 1 1 calc R . .
C44 C 0.1742(5) 0.3163(2) 1.0132(2) 0.0502(12) Uani 1 1 d . . .
C45 C 0.283(4) 0.335(2) 1.0212(10) 0.059(4) Uani 0.531(9) 1 d P A 1
H45A H 0.3373 0.3215 0.9936 0.070 Uiso 0.531(9) 1 calc PR A 1
C46 C 0.3014(13) 0.3747(10) 1.0725(9) 0.067(4) Uani 0.531(9) 1 d P A 1
H46A H 0.3734 0.3909 1.0786 0.080 Uiso 0.531(9) 1 calc PR A 1
C47 C 0.2318(16) 0.3936(9) 1.1151(8) 0.068(4) Uani 0.531(9) 1 d P A 1
H47A H 0.2571 0.4203 1.1497 0.081 Uiso 0.531(9) 1 calc PR A 1
C48 C 0.1211(13) 0.3754(7) 1.1108(7) 0.061(3) Uani 0.531(9) 1 d P A 1
H48A H 0.0722 0.3893 1.1418 0.073 Uiso 0.531(9) 1 calc PR A 1
C49 C 0.0870(10) 0.3368(9) 1.0600(9) 0.047(3) Uani 0.531(9) 1 d P A 1
H49A H 0.0136 0.3235 1.0540 0.057 Uiso 0.531(9) 1 calc PR A 1
C50 C 0.0082(3) 0.3152(2) 0.9170(2) 0.0433(11) Uani 1 1 d . . .
C51 C -0.0624(4) 0.2870(3) 0.8722(3) 0.0645(16) Uani 1 1 d . A .
H51A H -0.0539 0.2402 0.8601 0.077 Uiso 1 1 calc R . .
C52 C -0.1447(4) 0.3260(4) 0.8450(4) 0.090(3) Uani 1 1 d . . .
H52A H -0.1930 0.3050 0.8154 0.108 Uiso 1 1 calc R A .
C53 C -0.1577(5) 0.3923(5) 0.8594(4) 0.100(3) Uani 1 1 d . A .
H53A H -0.2142 0.4184 0.8399 0.120 Uiso 1 1 calc R . .
C54 C -0.0886(7) 0.4228(4) 0.9029(4) 0.098(3) Uani 1 1 d . . .
H54A H -0.0978 0.4700 0.9133 0.118 Uiso 1 1 calc R A .
C55 C -0.0042(5) 0.3843(3) 0.9319(3) 0.0724(18) Uani 1 1 d . A .
H55A H 0.0437 0.4057 0.9614 0.087 Uiso 1 1 calc R . .
B1 B -0.1083(7) 0.1029(5) 0.7747(4) 0.083(3) Uani 1 1 d . . .
F1 F -0.0123(4) 0.1257(4) 0.7936(2) 0.147(3) Uani 1 1 d . . .
F2 F -0.1533(7) 0.0773(6) 0.8252(4) 0.258(6) Uani 1 1 d . . .
F3 F -0.1646(5) 0.1599(3) 0.7545(3) 0.149(2) Uani 1 1 d . . .
F4 F -0.1110(10) 0.0599(3) 0.7320(4) 0.271(7) Uani 1 1 d . . .
O2 O 0.0953(13) 0.0632(7) 0.5318(5) 0.225(5) Uani 1 1 d . . .
C56 C 0.1999(19) 0.0698(8) 0.5153(9) 0.206(9) Uani 1 1 d . . .
H56A H 0.2184 0.1192 0.5106 0.247 Uiso 1 1 calc R . .
H56B H 0.2111 0.0464 0.4749 0.247 Uiso 1 1 calc R . .
C57 C 0.2704(14) 0.0378(11) 0.5650(8) 0.211(8) Uani 1 1 d . . .
H57A H 0.3047 0.0737 0.5919 0.254 Uiso 1 1 calc R . .
H57B H 0.3276 0.0093 0.5465 0.254 Uiso 1 1 calc R . .
C58 C 0.1955(11) -0.0059(7) 0.6016(5) 0.146(5) Uani 1 1 d . . .
H58A H 0.2079 -0.0556 0.5940 0.175 Uiso 1 1 calc R . .
H58B H 0.2035 0.0035 0.6469 0.175 Uiso 1 1 calc R . .
C59 C 0.0935(14) 0.0150(8) 0.5780(6) 0.181(6) Uani 1 1 d . . .
H59A H 0.0546 -0.0262 0.5619 0.217 Uiso 1 1 calc R . .
H59B H 0.0518 0.0338 0.6129 0.217 Uiso 1 1 calc R . .
C45B C 0.279(4) 0.337(2) 1.0037(12) 0.059(4) Uani 0.469(9) 1 d P A 2
H45B H 0.3098 0.3277 0.9645 0.070 Uiso 0.469(9) 1 calc PR A 2
C46B C 0.3491(14) 0.3764(11) 1.0535(10) 0.067(4) Uani 0.469(9) 1 d P A 2
H46B H 0.4242 0.3846 1.0495 0.080 Uiso 0.469(9) 1 calc PR A 2
C47B C 0.2921(16) 0.3979(10) 1.1041(10) 0.068(4) Uani 0.469(9) 1 d P A 2
H47B H 0.3266 0.4261 1.1349 0.081 Uiso 0.469(9) 1 calc PR A 2
C48B C 0.1831(18) 0.3787(10) 1.1110(8) 0.061(3) Uani 0.469(9) 1 d P A 2
H48B H 0.1449 0.3913 1.1471 0.073 Uiso 0.469(9) 1 calc PR A 2
C49B C 0.1337(12) 0.3407(11) 1.0629(10) 0.047(3) Uani 0.469(9) 1 d P A 2
H49B H 0.0590 0.3315 1.0678 0.057 Uiso 0.469(9) 1 calc PR A 2

loop_
_atom_site_aniso_label
_atom_site_aniso_U_11
_atom_site_aniso_U_22
_atom_site_aniso_U_33
_atom_site_aniso_U_23
_atom_site_aniso_U_13
_atom_site_aniso_U_12
Rh1 0.02310(15) 0.02408(16) 0.02506(16) 0.00434(10) 0.00276(10) 0.00052(10)
C1 0.038(2) 0.038(2) 0.037(2) 0.0081(18) 0.0132(16) 0.0087(16)
O1 0.068(2) 0.052(2) 0.058(2) 0.0300(17) 0.0226(17) 0.0290(17)
P1 0.0260(4) 0.0269(4) 0.0248(5) 0.0043(4) 0.0028(3) -0.0007(3)
C2 0.0346(19) 0.031(2) 0.036(2) 0.0028(16) -0.0047(16) 0.0021(15)
C3 0.048(2) 0.046(2) 0.035(2) 0.0116(19) -0.0037(19) -0.0010(19)
C4 0.074(4) 0.075(4) 0.033(3) 0.015(2) -0.011(2) 0.002(3)
C5 0.068(4) 0.079(4) 0.050(3) 0.007(3) -0.029(3) 0.008(3)
C6 0.042(2) 0.073(4) 0.069(4) -0.002(3) -0.018(2) 0.003(2)
C7 0.035(2) 0.055(3) 0.042(2) 0.002(2) -0.0043(17) -0.0001(19)
C8 0.0324(18) 0.0332(19) 0.0286(19) 0.0063(16) 0.0019(14) -0.0015(15)
C9 0.039(2) 0.034(2) 0.043(2) 0.0090(18) 0.0049(17) -0.0056(16)
C10 0.049(2) 0.037(2) 0.055(3) 0.005(2) 0.002(2) -0.0115(19)
C11 0.047(2) 0.047(3) 0.060(3) 0.012(2) 0.007(2) -0.020(2)
C12 0.040(2) 0.059(3) 0.054(3) 0.006(2) 0.014(2) -0.014(2)
C13 0.041(2) 0.040(2) 0.037(2) 0.0045(18) 0.0093(17) -0.0066(17)
C14 0.0330(17) 0.0289(18) 0.0222(17) 0.0014(14) 0.0051(13) 0.0041(14)
C15 0.0341(18) 0.042(2) 0.0262(19) 0.0050(16) 0.0049(14) 0.0049(16)
C16 0.046(2) 0.054(3) 0.036(2) 0.006(2) 0.0048(18) 0.019(2)
C17 0.070(3) 0.045(3) 0.046(3) 0.001(2) 0.006(2) 0.025(2)
C18 0.067(3) 0.037(2) 0.043(3) -0.002(2) -0.002(2) 0.007(2)
C19 0.041(2) 0.034(2) 0.034(2) 0.0012(17) -0.0010(16) -0.0010(16)
P2 0.0227(4) 0.0258(4) 0.0243(4) 0.0038(3) -0.0001(3) 0.0002(3)
C20 0.0376(19) 0.0293(19) 0.0287(19) 0.0018(15) 0.0018(15) -0.0005(15)
C21 0.059(3) 0.037(2) 0.057(3) -0.005(2) -0.012(2) 0.011(2)
C22 0.086(4) 0.034(2) 0.063(4) -0.005(2) 0.004(3) 0.010(2)
C23 0.081(4) 0.041(3) 0.044(3) -0.010(2) 0.014(2) -0.020(2)
C24 0.053(3) 0.052(3) 0.041(2) -0.009(2) 0.005(2) -0.021(2)
C25 0.040(2) 0.038(2) 0.034(2) 0.0000(17) 0.0017(16) -0.0108(17)
C26 0.0209(14) 0.037(2) 0.0254(17) 0.0026(15) 0.0022(12) -0.0013(13)
C27 0.0329(19) 0.042(2) 0.029(2) 0.0015(16) -0.0011(15) -0.0073(16)
C28 0.039(2) 0.056(3) 0.042(3) 0.001(2) 0.0012(19) -0.019(2)
C29 0.0274(19) 0.077(4) 0.050(3) -0.011(2) 0.0020(18) -0.009(2)
C30 0.0266(19) 0.067(3) 0.060(3) -0.004(3) -0.0011(19) 0.008(2)
C31 0.0306(19) 0.045(2) 0.050(3) 0.010(2) -0.0026(17) 0.0009(17)
C32 0.0243(15) 0.0324(19) 0.0236(17) 0.0062(14) 0.0006(12) 0.0025(13)
C33 0.044(2) 0.038(2) 0.036(2) 0.0057(17) 0.0013(17) -0.0084(17)
C34 0.055(2) 0.042(2) 0.036(2) 0.0143(19) 0.0071(19) -0.0042(19)
C35 0.041(2) 0.055(3) 0.026(2) 0.0116(18) 0.0088(16) 0.0145(19)
C36 0.049(2) 0.053(3) 0.031(2) -0.0018(19) -0.0013(18) 0.002(2)
C37 0.043(2) 0.041(2) 0.029(2) 0.0016(17) 0.0041(16) -0.0033(17)
P3 0.0310(5) 0.0304(5) 0.0268(5) 0.0035(4) 0.0058(4) 0.0041(4)
C38 0.0247(16) 0.036(2) 0.035(2) 0.0087(16) 0.0062(14) 0.0063(14)
C39 0.047(2) 0.041(2) 0.032(2) 0.0061(17) 0.0122(17) 0.0050(18)
C40 0.053(3) 0.050(3) 0.037(2) 0.011(2) 0.0189(19) 0.005(2)
C41 0.036(2) 0.045(3) 0.057(3) 0.015(2) 0.0127(19) -0.0012(18)
C42 0.034(2) 0.044(2) 0.056(3) 0.005(2) -0.0027(18) -0.0016(17)
C43 0.0338(19) 0.047(2) 0.036(2) 0.0052(18) 0.0004(16) 0.0040(17)
C44 0.086(4) 0.031(2) 0.033(2) -0.0025(18) -0.010(2) 0.005(2)
C45 0.099(5) 0.040(4) 0.034(12) -0.003(10) -0.047(12) 0.003(3)
C46 0.070(9) 0.057(4) 0.071(11) -0.020(6) -0.027(7) 0.000(8)
C47 0.098(12) 0.051(5) 0.052(7) -0.014(4) -0.027(9) -0.001(9)
C48 0.097(10) 0.044(4) 0.041(4) -0.006(3) 0.007(8) 0.013(8)
C49 0.063(8) 0.039(3) 0.041(3) -0.002(3) 0.015(7) 0.003(7)
C50 0.0330(19) 0.049(3) 0.049(3) 0.023(2) 0.0179(18) 0.0159(18)
C51 0.038(2) 0.073(4) 0.082(4) 0.042(3) -0.013(2) -0.005(2)
C52 0.039(3) 0.108(6) 0.123(6) 0.080(5) -0.005(3) -0.004(3)
C53 0.054(3) 0.124(7) 0.124(7) 0.085(6) 0.031(4) 0.040(4)
C54 0.107(6) 0.085(5) 0.103(6) 0.042(5) 0.038(5) 0.065(5)
C55 0.089(4) 0.062(4) 0.067(4) 0.016(3) 0.013(3) 0.042(3)
B1 0.082(5) 0.101(6) 0.065(5) 0.023(4) -0.035(4) -0.030(5)
F1 0.086(3) 0.259(8) 0.095(4) 0.049(4) -0.014(3) -0.069(4)
F2 0.211(7) 0.414(15) 0.146(6) 0.136(8) -0.027(5) -0.195(9)
F3 0.182(6) 0.102(4) 0.161(6) -0.028(4) -0.045(5) 0.043(4)
F4 0.544(17) 0.089(4) 0.169(7) -0.056(4) -0.206(9) 0.136(7)
O2 0.260(13) 0.275(15) 0.138(9) 0.069(9) 0.007(9) 0.035(11)
C56 0.30(2) 0.132(12) 0.196(19) 0.036(11) 0.131(18) 0.021(13)
C57 0.220(17) 0.27(2) 0.141(13) 0.041(14) -0.072(13) -0.053(15)
C58 0.204(12) 0.141(10) 0.090(7) 0.037(7) -0.046(8) -0.071(9)
C59 0.253(17) 0.189(14) 0.100(9) 0.063(9) -0.014(10) 0.009(12)
C45B 0.099(5) 0.040(4) 0.034(12) -0.003(10) -0.047(12) 0.003(3)
C46B 0.070(9) 0.057(4) 0.071(11) -0.020(6) -0.027(7) 0.000(8)
C47B 0.098(12) 0.051(5) 0.052(7) -0.014(4) -0.027(9) -0.001(9)
C48B 0.097(10) 0.044(4) 0.041(4) -0.006(3) 0.007(8) 0.013(8)
C49B 0.063(8) 0.039(3) 0.041(3) -0.002(3) 0.015(7) 0.003(7)

loop_
_atom_type_symbol
_atom_type_description
_atom_type_scat_dispersion_real
_atom_type_scat_dispersion_imag
_atom_type_scat_source
C C 0.0033 0.0016 'International Tables Vol C Tables 4.2.6.8 and 6.1.1.4'
H H 0.0000 0.0000 'International Tables Vol C Tables 4.2.6.8 and 6.1.1.4'
B B 0.0013 0.0007 'International Tables Vol C Tables 4.2.6.8 and 6.1.1.4'
O O 0.0106 0.0060 'International Tables Vol C Tables 4.2.6.8 and 6.1.1.4'
P P 0.1023 0.0942 'International Tables Vol C Tables 4.2.6.8 and 6.1.1.4'
Rh Rh -1.1178 0.9187 'International Tables Vol C Tables 4.2.6.8 and 6.1.1.4'
F F 0.0171 0.0103 'International Tables Vol C Tables 4.2.6.8 and 6.1.1.4'

loop_
_geom_angle_atom_site_label_1
_geom_angle_atom_site_label_2
_geom_angle_atom_site_label_3
_geom_angle
C1 Rh1 P3 86.88(12)
C1 Rh1 P1 84.92(13)
P3 Rh1 P1 171.25(3)
C1 Rh1 P2 175.85(13)
P3 Rh1 P2 95.99(3)
P1 Rh1 P2 92.37(3)
O1 C1 Rh1 178.2(4)
C2 P1 C8 103.19(18)
C2 P1 C14 101.69(18)
C8 P1 C14 104.06(17)
C2 P1 Rh1 109.34(14)
C8 P1 Rh1 113.24(13)
C14 P1 Rh1 123.09(12)
C7 C2 C3 119.3(4)
C7 C2 P1 119.8(3)
C3 C2 P1 120.9(3)
C2 C3 C4 120.0(5)
C2 C3 H3A 120.0
C4 C3 H3A 120.0
C5 C4 C3 120.5(5)
C5 C4 H4A 119.8
C3 C4 H4A 119.8
C4 C5 C6 119.6(5)
C4 C5 H5A 120.2
C6 C5 H5A 120.2
C5 C6 C7 120.7(5)
C5 C6 H6A 119.7
C7 C6 H6A 119.7
C6 C7 C2 120.0(5)
C6 C7 H7A 120.0
C2 C7 H7A 120.0
C9 C8 C13 119.4(4)
C9 C8 P1 119.5(3)
C13 C8 P1 121.0(3)
C8 C9 C10 120.8(4)
C8 C9 H9A 119.6
C10 C9 H9A 119.6
C11 C10 C9 119.9(5)
C11 C10 H10A 120.0
C9 C10 H10A 120.0
C10 C11 C12 119.9(4)
C10 C11 H11A 120.0
C12 C11 H11A 120.0
C11 C12 C13 120.1(4)
C11 C12 H12A 119.9
C13 C12 H12A 119.9
C8 C13 C12 119.8(4)
C8 C13 H13A 120.1
C12 C13 H13A 120.1
C19 C14 C15 119.0(4)
C19 C14 P1 118.8(3)
C15 C14 P1 122.2(3)
C14 C15 C16 120.3(4)
C14 C15 H15A 119.8
C16 C15 H15A 119.8
C17 C16 C15 119.8(4)
C17 C16 H16A 120.1
C15 C16 H16A 120.1
C18 C17 C16 120.0(4)
C18 C17 H17A 120.0
C16 C17 H17A 120.0
C17 C18 C19 121.0(5)
C17 C18 H18A 119.5
C19 C18 H18A 119.5
C18 C19 C14 119.9(4)
C18 C19 H19A 120.1
C14 C19 H19A 120.1
C20 P2 C32 103.02(18)
C20 P2 C26 111.41(18)
C32 P2 C26 98.25(16)
C20 P2 Rh1 108.35(13)
C32 P2 Rh1 125.58(12)
C26 P2 Rh1 109.63(12)
C25 C20 C21 118.3(4)
C25 C20 P2 115.8(3)
C21 C20 P2 125.9(3)
C22 C21 C20 119.7(4)
C22 C21 H21A 120.2
C20 C21 H21A 120.1
C23 C22 C21 121.1(5)
C23 C22 H22A 119.5
C21 C22 H22A 119.5
C22 C23 C24 120.1(4)
C22 C23 H23A 120.0
C24 C23 H23A 120.0
C23 C24 C25 119.7(4)
C23 C24 H24A 120.1
C25 C24 H24A 120.1
C24 C25 C20 121.1(4)
C24 C25 H25A 119.4
C20 C25 H25A 119.4
C27 C26 C31 118.8(3)
C27 C26 P2 118.0(3)
C31 C26 P2 122.9(3)
C26 C27 C28 121.0(4)
C26 C27 H27A 119.5
C28 C27 H27A 119.5
C29 C28 C27 118.8(4)
C29 C28 H28A 120.6
C27 C28 H28A 120.6
C30 C29 C28 121.0(4)
C30 C29 H29A 119.5
C28 C29 H29A 119.5
C29 C30 C31 119.8(4)
C29 C30 H30A 120.1
C31 C30 H30A 120.1
C30 C31 C26 120.4(4)
C30 C31 H31A 119.8
C26 C31 H31A 119.8
C33 C32 C37 119.0(4)
C33 C32 P2 122.1(3)
C37 C32 P2 118.5(3)
C32 C33 C34 119.7(4)
C32 C33 H33A 120.2
C34 C33 H33A 120.2
C35 C34 C33 120.5(4)
C35 C34 H34A 119.7
C33 C34 H34A 119.7
C34 C35 C36 119.8(4)
C34 C35 H35A 120.1
C36 C35 H35A 120.1
C37 C36 C35 120.3(4)
C37 C36 H36A 119.8
C35 C36 H36A 119.8
C36 C37 C32 120.6(4)
C36 C37 H37A 119.7
C32 C37 H37A 119.7
C44 P3 C38 105.7(2)
C44 P3 C50 103.9(2)
C38 P3 C50 103.51(18)
C44 P3 Rh1 116.0(2)
C38 P3 Rh1 115.69(13)
C50 P3 Rh1 110.73(14)
C39 C38 C43 118.6(4)
C39 C38 P3 123.8(3)
C43 C38 P3 117.6(3)
C38 C39 C40 120.6(4)
C38 C39 H39A 119.7
C40 C39 H39A 119.7
C41 C40 C39 120.1(4)
C41 C40 H40A 120.0
C39 C40 H40A 120.0
C42 C41 C40 119.4(4)
C42 C41 H41A 120.3
C40 C41 H41A 120.3
C41 C42 C43 120.9(4)
C41 C42 H42A 119.6
C43 C42 H42A 119.6
C42 C43 C38 120.4(4)
C42 C43 H43A 119.8
C38 C43 H43A 119.8
C49B C44 C45B 113.9(16)
C49B C44 C45 101.5(15)
C45B C44 C45 15.7(16)
C49B C44 C49 21.3(10)
C45B C44 C49 134.1(17)
C45 C44 C49 122.7(15)
C49B C44 P3 134.1(8)
C45B C44 P3 111.8(14)
C45 C44 P3 124.1(14)
C49 C44 P3 113.2(7)
C46 C45 C44 113(3)
C46 C45 H45A 123.5
C44 C45 H45A 123.5
C47 C46 C45 128(2)
C47 C46 H46A 116.0
C45 C46 H46A 116.0
C46 C47 C48 122.2(15)
C46 C47 H47A 118.9
C48 C47 H47A 118.9
C49 C48 C47 117.5(14)
C49 C48 H48A 121.3
C47 C48 H48A 121.3
C48 C49 C44 116.7(10)
C48 C49 H49A 121.7
C44 C49 H49A 121.7
C55 C50 C51 117.9(5)
C55 C50 P3 121.2(4)
C51 C50 P3 120.6(4)
C52 C51 C50 121.1(7)
C52 C51 H51A 119.5
C50 C51 H51A 119.5
C53 C52 C51 121.4(8)
C53 C52 H52A 119.3
C51 C52 H52A 119.3
C52 C53 C54 119.6(6)
C52 C53 H53A 120.2
C54 C53 H53A 120.2
C53 C54 C55 120.5(7)
C53 C54 H54A 119.8
C55 C54 H54A 119.8
C50 C55 C54 119.6(7)
C50 C55 H55A 120.2
C54 C55 H55A 120.2
F4 B1 F1 117.2(11)
F4 B1 F2 110.3(10)
F1 B1 F2 105.6(6)
F4 B1 F3 107.9(6)
F1 B1 F3 105.9(8)
F2 B1 F3 109.7(10)
C56 O2 C59 106.8(14)
O2 C56 C57 108.5(14)
O2 C56 H56A 110.0
C57 C56 H56A 110.0
O2 C56 H56B 110.0
C57 C56 H56B 110.0
H56A C56 H56B 108.4
C56 C57 C58 104.5(13)
C56 C57 H57A 110.8
C58 C57 H57A 110.8
C56 C57 H57B 110.8
C58 C57 H57B 110.8
H57A C57 H57B 108.9
C59 C58 C57 102.3(11)
C59 C58 H58A 111.3
C57 C58 H58A 111.3
C59 C58 H58B 111.3
C57 C58 H58B 111.3
H58A C58 H58B 109.2
O2 C59 C58 115.2(14)
O2 C59 H59A 108.5
C58 C59 H59A 108.5
O2 C59 H59B 108.5
C58 C59 H59B 108.5
H59A C59 H59B 107.5
C44 C45B C46B 123(3)
C44 C45B H45B 118.3
C46B C45B H45B 118.3
C47B C46B C45B 114(2)
C47B C46B H46B 123.2
C45B C46B H46B 123.2
C46B C47B C48B 121.1(17)
C46B C47B H47B 119.4
C48B C47B H47B 119.4
C49B C48B C47B 117.6(17)
C49B C48B H48B 121.2
C47B C48B H48B 121.2
C44 C49B C48B 129.4(14)
C44 C49B H49B 115.3
C48B C49B H49B 115.3

loop_
_geom_bond_atom_site_label_1
_geom_bond_atom_site_label_2
_geom_bond_distance
Rh1 C1 1.866(4)
Rh1 P3 2.3295(10)
Rh1 P1 2.3811(10)
Rh1 P2 2.3960(9)
C1 O1 1.140(5)
P1 C2 1.828(4)
P1 C8 1.837(4)
P1 C14 1.837(4)
C2 C7 1.391(6)
C2 C3 1.391(6)
C3 C4 1.398(7)
C3 H3A 0.9500
C4 C5 1.374(9)
C4 H4A 0.9500
C5 C6 1.381(9)
C5 H5A 0.9500
C6 C7 1.390(7)
C6 H6A 0.9500
C7 H7A 0.9500
C8 C9 1.378(6)
C8 C13 1.392(6)
C9 C10 1.388(6)
C9 H9A 0.9500
C10 C11 1.377(7)
C10 H10A 0.9500
C11 C12 1.386(8)
C11 H11A 0.9500
C12 C13 1.394(6)
C12 H12A 0.9500
C13 H13A 0.9500
C14 C19 1.394(5)
C14 C15 1.394(5)
C15 C16 1.395(6)
C15 H15A 0.9500
C16 C17 1.378(7)
C16 H16A 0.9500
C17 C18 1.374(7)
C17 H17A 0.9500
C18 C19 1.381(6)
C18 H18A 0.9500
C19 H19A 0.9500
P2 C20 1.827(4)
P2 C32 1.832(4)
P2 C26 1.833(3)
C20 C25 1.391(6)
C20 C21 1.393(6)
C21 C22 1.390(7)
C21 H21A 0.9500
C22 C23 1.366(8)
C22 H22A 0.9500
C23 C24 1.368(8)
C23 H23A 0.9500
C24 C25 1.389(6)
C24 H24A 0.9500
C25 H25A 0.9500
C26 C27 1.384(6)
C26 C31 1.391(5)
C27 C28 1.398(6)
C27 H27A 0.9500
C28 C29 1.383(7)
C28 H28A 0.9500
C29 C30 1.371(8)
C29 H29A 0.9500
C30 C31 1.390(6)
C30 H30A 0.9500
C31 H31A 0.9500
C32 C33 1.388(5)
C32 C37 1.400(6)
C33 C34 1.397(6)
C33 H33A 0.9500
C34 C35 1.378(7)
C34 H34A 0.9500
C35 C36 1.381(7)
C35 H35A 0.9500
C36 C37 1.375(6)
C36 H36A 0.9500
C37 H37A 0.9500
P3 C44 1.801(5)
P3 C38 1.834(4)
P3 C50 1.844(4)
C38 C39 1.385(6)
C38 C43 1.393(6)
C39 C40 1.392(6)
C39 H39A 0.9500
C40 C41 1.383(7)
C40 H40A 0.9500
C41 C42 1.374(7)
C41 H41A 0.9500
C42 C43 1.380(6)
C42 H42A 0.9500
C43 H43A 0.9500
C44 C49B 1.28(2)
C44 C45B 1.38(6)
C44 C45 1.40(5)
C44 C49 1.545(16)
C45 C46 1.36(3)
C45 H45A 0.9500
C46 C47 1.33(2)
C46 H46A 0.9500
C47 C48 1.42(2)
C47 H47A 0.9500
C48 C49 1.38(2)
C48 H48A 0.9500
C49 H49A 0.9500
C50 C55 1.387(8)
C50 C51 1.391(8)
C51 C52 1.385(7)
C51 H51A 0.9500
C52 C53 1.333(12)
C52 H52A 0.9500
C53 C54 1.379(13)
C53 H53A 0.9500
C54 C55 1.413(8)
C54 H54A 0.9500
C55 H55A 0.9500
B1 F4 1.238(11)
B1 F1 1.320(8)
B1 F2 1.329(10)
B1 F3 1.369(10)
O2 C56 1.358(17)
O2 C59 1.362(14)
C56 C57 1.49(2)
C56 H56A 0.9900
C56 H56B 0.9900
C57 C58 1.494(19)
C57 H57A 0.9900
C57 H57B 0.9900
C58 C59 1.405(16)
C58 H58A 0.9900
C58 H58B 0.9900
C59 H59A 0.9900
C59 H59B 0.9900
C45B C46B 1.55(4)
C45B H45B 0.9500
C46B C47B 1.37(3)
C46B H46B 0.9500
C47B C48B 1.41(2)
C47B H47B 0.9500
C48B C49B 1.39(3)
C48B H48B 0.9500
C49B H49B 0.9500

loop_
_geom_torsion_atom_site_label_1
_geom_torsion_atom_site_label_2
_geom_torsion_atom_site_label_3
_geom_torsion_atom_site_label_4
_geom_torsion
P3 Rh1 C1 O1 122(13)
P1 Rh1 C1 O1 -61(13)
P2 Rh1 C1 O1 -12(15)
C1 Rh1 P1 C2 -42.6(2)
P3 Rh1 P1 C2 -22.1(3)
P2 Rh1 P1 C2 140.56(14)
C1 Rh1 P1 C8 71.86(19)
P3 Rh1 P1 C8 92.4(3)
P2 Rh1 P1 C8 -104.99(13)
C1 Rh1 P1 C14 -161.6(2)
P3 Rh1 P1 C14 -141.1(3)
P2 Rh1 P1 C14 21.55(15)
C8 P1 C2 C7 -154.6(4)
C14 P1 C2 C7 97.7(4)
Rh1 P1 C2 C7 -33.9(4)
C8 P1 C2 C3 27.3(4)
C14 P1 C2 C3 -80.4(4)
Rh1 P1 C2 C3 148.1(3)
C7 C2 C3 C4 0.3(7)
P1 C2 C3 C4 178.4(4)
C2 C3 C4 C5 -0.4(8)
C3 C4 C5 C6 -0.1(9)
C4 C5 C6 C7 0.6(10)
C5 C6 C7 C2 -0.7(9)
C3 C2 C7 C6 0.2(7)
P1 C2 C7 C6 -177.9(4)
C2 P1 C8 C9 95.0(4)
C14 P1 C8 C9 -159.1(3)
Rh1 P1 C8 C9 -23.1(4)
C2 P1 C8 C13 -81.6(4)
C14 P1 C8 C13 24.2(4)
Rh1 P1 C8 C13 160.3(3)
C13 C8 C9 C10 1.9(6)
P1 C8 C9 C10 -174.9(3)
C8 C9 C10 C11 -1.4(7)
C9 C10 C11 C12 0.1(8)
C10 C11 C12 C13 0.8(8)
C9 C8 C13 C12 -1.0(6)
P1 C8 C13 C12 175.7(4)
C11 C12 C13 C8 -0.3(7)
C2 P1 C14 C19 -32.6(3)
C8 P1 C14 C19 -139.6(3)
Rh1 P1 C14 C19 90.0(3)
C2 P1 C14 C15 148.6(3)
C8 P1 C14 C15 41.6(4)
Rh1 P1 C14 C15 -88.8(3)
C19 C14 C15 C16 0.5(6)
P1 C14 C15 C16 179.3(3)
C14 C15 C16 C17 -1.1(7)
C15 C16 C17 C18 1.0(7)
C16 C17 C18 C19 -0.5(8)
C17 C18 C19 C14 0.0(7)
C15 C14 C19 C18 0.0(6)
P1 C14 C19 C18 -178.9(3)
C1 Rh1 P2 C20 -113(2)
P3 Rh1 P2 C20 113.34(14)
P1 Rh1 P2 C20 -64.04(14)
C1 Rh1 P2 C32 125(2)
P3 Rh1 P2 C32 -8.62(15)
P1 Rh1 P2 C32 174.00(15)
C1 Rh1 P2 C26 9(2)
P3 Rh1 P2 C26 -124.88(13)
P1 Rh1 P2 C26 57.74(13)
C32 P2 C20 C25 106.5(3)
C26 P2 C20 C25 -149.0(3)
Rh1 P2 C20 C25 -28.4(3)
C32 P2 C20 C21 -71.0(4)
C26 P2 C20 C21 33.4(5)
Rh1 P2 C20 C21 154.1(4)
C25 C20 C21 C22 -2.3(7)
P2 C20 C21 C22 175.2(4)
C20 C21 C22 C23 1.3(9)
C21 C22 C23 C24 0.3(9)
C22 C23 C24 C25 -0.8(8)
C23 C24 C25 C20 -0.2(7)
C21 C20 C25 C24 1.7(7)
P2 C20 C25 C24 -176.0(3)
C20 P2 C26 C27 133.7(3)
C32 P2 C26 C27 -118.7(3)
Rh1 P2 C26 C27 13.8(3)
C20 P2 C26 C31 -51.7(4)
C32 P2 C26 C31 55.8(4)
Rh1 P2 C26 C31 -171.7(3)
C31 C26 C27 C28 5.3(6)
P2 C26 C27 C28 -180.0(3)
C26 C27 C28 C29 -0.9(7)
C27 C28 C29 C30 -3.2(8)
C28 C29 C30 C31 2.9(8)
C29 C30 C31 C26 1.6(8)
C27 C26 C31 C30 -5.6(7)
P2 C26 C31 C30 179.9(4)
C20 P2 C32 C33 -11.9(4)
C26 P2 C32 C33 -126.3(3)
Rh1 P2 C32 C33 112.3(3)
C20 P2 C32 C37 161.7(3)
C26 P2 C32 C37 47.3(3)
Rh1 P2 C32 C37 -74.1(3)
C37 C32 C33 C34 -1.3(6)
P2 C32 C33 C34 172.2(3)
C32 C33 C34 C35 0.1(7)
C33 C34 C35 C36 1.7(7)
C34 C35 C36 C37 -2.3(7)
C35 C36 C37 C32 1.1(7)
C33 C32 C37 C36 0.7(6)
P2 C32 C37 C36 -173.1(3)
C1 Rh1 P3 C44 -98.8(2)
P1 Rh1 P3 C44 -119.3(3)
P2 Rh1 P3 C44 78.16(17)
C1 Rh1 P3 C38 136.6(2)
P1 Rh1 P3 C38 116.1(3)
P2 Rh1 P3 C38 -46.45(14)
C1 Rh1 P3 C50 19.2(2)
P1 Rh1 P3 C50 -1.2(3)
P2 Rh1 P3 C50 -163.79(18)
C44 P3 C38 C39 -3.1(4)
C50 P3 C38 C39 -112.0(4)
Rh1 P3 C38 C39 126.7(3)
C44 P3 C38 C43 177.9(3)
C50 P3 C38 C43 69.0(3)
Rh1 P3 C38 C43 -52.3(3)
C43 C38 C39 C40 -3.5(6)
P3 C38 C39 C40 177.5(3)
C38 C39 C40 C41 2.0(7)
C39 C40 C41 C42 0.3(7)
C40 C41 C42 C43 -1.0(7)
C41 C42 C43 C38 -0.6(6)
C39 C38 C43 C42 2.8(6)
P3 C38 C43 C42 -178.1(3)
C38 P3 C44 C49B -50.0(14)
C50 P3 C44 C49B 58.6(14)
Rh1 P3 C44 C49B -179.7(14)
C38 P3 C44 C45B 134.5(17)
C50 P3 C44 C45B -116.9(17)
Rh1 P3 C44 C45B 4.9(17)
C38 P3 C44 C45 123.4(16)
C50 P3 C44 C45 -128.0(16)
Rh1 P3 C44 C45 -6.2(16)
C38 P3 C44 C49 -54.9(8)
C50 P3 C44 C49 53.7(8)
Rh1 P3 C44 C49 175.5(8)
C49B C44 C45 C46 -5(3)
C45B C44 C45 C46 138(14)
C49 C44 C45 C46 -2(3)
P3 C44 C45 C46 179.7(15)
C44 C45 C46 C47 3(4)
C45 C46 C47 C48 -2(4)
C46 C47 C48 C49 0(3)
C47 C48 C49 C44 1(2)
C49B C44 C49 C48 8(3)
C45B C44 C49 C48 -14(3)
C45 C44 C49 C48 0(2)
P3 C44 C49 C48 178.5(12)
C44 P3 C50 C55 15.2(5)
C38 P3 C50 C55 125.5(4)
Rh1 P3 C50 C55 -110.0(4)
C44 P3 C50 C51 -170.7(4)
C38 P3 C50 C51 -60.5(4)
Rh1 P3 C50 C51 64.1(4)
C55 C50 C51 C52 -2.3(8)
P3 C50 C51 C52 -176.5(4)
C50 C51 C52 C53 1.8(9)
C51 C52 C53 C54 -0.7(11)
C52 C53 C54 C55 0.2(11)
C51 C50 C55 C54 1.8(8)
P3 C50 C55 C54 176.0(5)
C53 C54 C55 C50 -0.8(10)
C59 O2 C56 C57 -16(2)
O2 C56 C57 C58 17(2)
C56 C57 C58 C59 -10.5(18)
C56 O2 C59 C58 9(2)
C57 C58 C59 O2 1.7(19)
C49B C44 C45B C46B 10(4)
C45 C44 C45B C46B -29(10)
C49 C44 C45B C46B 19(4)
P3 C44 C45B C46B -173(2)
C44 C45B C46B C47B -10(4)
C45B C46B C47B C48B 6(3)
C46B C47B C48B C49B -4(3)
C45B C44 C49B C48B -7(3)
C45 C44 C49B C48B 3(3)
C49 C44 C49B C48B -171(6)
P3 C44 C49B C48B 177.1(14)
C47B C48B C49B C44 4(3)
